data_2211612
loop_
_publ_author_name
'Yathirajan, H. S.'
'Bindya, S.'
'Narayana, B.'
'Sarojini, B. K.'
'Bolte, Michael'

_publ_section_title
;
 4-(Methylsulfanyl)benzaldehyde thiosemicarbazone
;
_journal_coeditor_code SG2105
_journal_issue 12
_journal_name_full 'Acta Crystallographica Section E'
_journal_page_first o5925
_journal_page_last o5926
_journal_paper_doi 10.1107/S1600536806050793
_journal_volume 62
_journal_year 2006
_chemical_formula_iupac 'C9 H11 N3 S2'
_chemical_formula_moiety 'C9 H11 N3 S2'
_chemical_formula_sum 'C9 H11 N3 S2'
_chemical_formula_weight 225.33
_chemical_name_systematic
;
4-(Methylsulfanyl)benzaldehyde thiosemicarbazone
;
_space_group_IT_number 2
_symmetry_cell_setting triclinic
_symmetry_space_group_name_Hall '-P 1'
_symmetry_space_group_name_H-M 'P -1'
_atom_sites_solution_hydrogens geom
_atom_sites_solution_primary direct
_atom_sites_solution_secondary difmap
_audit_creation_method SHELXL-97
_cell_angle_alpha 106.558(5)
_cell_angle_beta 97.573(3)
_cell_angle_gamma 100.110(4)
_cell_formula_units_Z 4
_cell_length_a 8.2052(4)
_cell_length_b 9.1947(5)
_cell_length_c 15.5994(8)
_cell_measurement_reflns_used 35812
_cell_measurement_temperature 173(2)
_cell_measurement_theta_max 30.3
_cell_measurement_theta_min 2.6
_cell_volume 1089.76(10)
_computing_cell_refinement X-AREA
_computing_data_collection 'X-AREA (Stoe & Cie, 2001)'
_computing_data_reduction X-AREA
_computing_molecular_graphics 'PLATON (Spek, 2003)'
_computing_publication_material 'SHELXL97 and PLATON'
_computing_structure_refinement 'SHELXL97 (Sheldrick, 1997)'
_computing_structure_solution 'SHELXS97 (Sheldrick, 1997)'
_diffrn_ambient_temperature 173(2)
_diffrn_measured_fraction_theta_full 0.997
_diffrn_measured_fraction_theta_max 0.993
_diffrn_measurement_device_type 'Stoe IPDS-II two-circle'
_diffrn_measurement_method \w
_diffrn_radiation_monochromator graphite
_diffrn_radiation_source 'fine-focus sealed tube'
_diffrn_radiation_type MoK\a
_diffrn_radiation_wavelength 0.71073
_diffrn_reflns_av_R_equivalents 0.0408
_diffrn_reflns_av_sigmaI/netI 0.0196
_diffrn_reflns_limit_h_max 11
_diffrn_reflns_limit_h_min -11
_diffrn_reflns_limit_k_max 12
_diffrn_reflns_limit_k_min -12
_diffrn_reflns_limit_l_max 19
_diffrn_reflns_limit_l_min -22
_diffrn_reflns_number 36432
_diffrn_reflns_theta_full 25.00
_diffrn_reflns_theta_max 30.18
_diffrn_reflns_theta_min 2.57
_diffrn_standards_number 0
_exptl_absorpt_coefficient_mu 0.453
_exptl_absorpt_correction_T_max 0.8650
_exptl_absorpt_correction_T_min 0.8468
_exptl_absorpt_correction_type multi-scan
_exptl_absorpt_process_details '(MULABS; Spek, 2003; Blessing, 1995)'
_exptl_crystal_colour 'light orange'
_exptl_crystal_density_diffrn 1.373
_exptl_crystal_density_method 'not measured'
_exptl_crystal_description block
_exptl_crystal_F_000 472
_exptl_crystal_size_max 0.38
_exptl_crystal_size_mid 0.36
_exptl_crystal_size_min 0.33
_refine_diff_density_max 0.376
_refine_diff_density_min -0.285
_refine_ls_extinction_coef 0.048(3)
_refine_ls_extinction_expression Fc^*^=kFc[1+0.001xFc^2^\l^3^/sin(2\q)]^-1/4^
_refine_ls_extinction_method SHELXL97
_refine_ls_goodness_of_fit_ref 1.057
_refine_ls_hydrogen_treatment mixed
_refine_ls_matrix_type full
_refine_ls_number_parameters 280
_refine_ls_number_reflns 6421
_refine_ls_number_restraints 0
_refine_ls_restrained_S_all 1.057
_refine_ls_R_factor_all 0.0336
_refine_ls_R_factor_gt 0.0314
_refine_ls_shift/su_max 0.001
_refine_ls_shift/su_mean 0.000
_refine_ls_structure_factor_coef Fsqd
_refine_ls_weighting_details 'calc w=1/[\s^2^(Fo^2^)+(0.0409P)^2^+0.3428P] where P=(Fo^2^+2Fc^2^)/3'
_refine_ls_weighting_scheme calc
_refine_ls_wR_factor_gt 0.0830
_refine_ls_wR_factor_ref 0.0843
_reflns_number_gt 6026
_reflns_number_total 6421
_reflns_threshold_expression I>2\s(I)
_cod_data_source_file sg2105.cif
_cod_data_source_block I
_cod_depositor_comments
;
The following automatic conversions were performed:
'_symmetry_cell_setting' value 'Triclinic' changed to 'triclinic'
according to '/home/saulius/struct/CIF-dictionaries/cif_core.dic'
dictionary named 'cif_core.dic' version 2.4.1 from 2010-06-29.

Automatic conversion script
Id: cif_fix_enum 1527 2010-12-29 10:47:43Z saulius 

The following automatic conversions were performed:

'_symmetry_cell_setting' value 'Triclinic' changed to 'triclinic'
according to /home/saulius/struct/CIF-dictionaries/cif_core.dic
dictionary named 'cif_core.dic' version 2.4.1 from 2010-06-29.

Automatic conversion script
Id: cif_fix_values 1715 2011-07-08 13:25:40Z adriana 
;
_cod_database_code 2211612
_cod_database_fobs_code 2211612

loop_
_symmetry_equiv_pos_as_xyz
'x, y, z'
'-x, -y, -z'

loop_
_atom_site_type_symbol
_atom_site_label
_atom_site_fract_x
_atom_site_fract_y
_atom_site_fract_z
_atom_site_U_iso_or_equiv
_atom_site_adp_type
_atom_site_calc_flag
_atom_site_refinement_flags
_atom_site_occupancy
S S1 0.67198(3) 0.07742(3) 0.631875(17) 0.02549(7) Uani d . 1
S S2 -0.25814(4) 0.65923(4) 0.88918(2) 0.03788(9) Uani d . 1
N N1 0.39725(14) 0.17237(13) 0.57770(7) 0.0312(2) Uani d . 1
H H1A 0.390(2) 0.109(2) 0.5230(12) 0.038(4) Uiso d . 1
H H1B 0.310(2) 0.2118(19) 0.5896(11) 0.038(4) Uiso d . 1
N N2 0.48514(12) 0.23271(11) 0.73196(6) 0.02565(18) Uani d . 1
H H2 0.547(2) 0.222(2) 0.7774(12) 0.041(4) Uiso d . 1
N N3 0.34361(12) 0.29195(11) 0.74363(6) 0.02462(17) Uani d . 1
C C1 0.50545(13) 0.16371(12) 0.64601(7) 0.02302(18) Uani d . 1
C C2 0.33505(13) 0.36393(12) 0.82623(7) 0.02456(19) Uani d . 1
H H2B 0.4232 0.3739 0.8750 0.029 Uiso calc R 1
C C3 -0.19202(19) 0.81155(15) 0.99705(10) 0.0397(3) Uani d . 1
H H3A -0.1606 0.7667 1.0451 0.059 Uiso calc R 1
H H3B -0.2848 0.8631 1.0104 0.059 Uiso calc R 1
H H3C -0.0946 0.8877 0.9944 0.059 Uiso calc R 1
C C11 0.18868(13) 0.43033(12) 0.84461(7) 0.02277(18) Uani d . 1
C C12 0.03851(14) 0.38485(13) 0.77929(7) 0.0264(2) Uani d . 1
H H12 0.0276 0.3037 0.7238 0.032 Uiso calc R 1
C C13 -0.09340(14) 0.45763(14) 0.79535(8) 0.0289(2) Uani d . 1
H H13 -0.1937 0.4270 0.7504 0.035 Uiso calc R 1
C C14 -0.08065(13) 0.57645(13) 0.87757(8) 0.0262(2) Uani d . 1
C C15 0.06585(14) 0.61834(12) 0.94438(7) 0.0268(2) Uani d . 1
H H15 0.0748 0.6965 1.0009 0.032 Uiso calc R 1
C C16 0.19843(13) 0.54492(12) 0.92766(7) 0.02488(19) Uani d . 1
H H16 0.2973 0.5731 0.9734 0.030 Uiso calc R 1
S S1A 0.38986(4) -0.08951(3) 0.102549(17) 0.02913(8) Uani d . 1
S S2A 1.06187(4) 0.93546(3) 0.64566(2) 0.03645(9) Uani d . 1
N N1A 0.61386(14) 0.17483(12) 0.12934(7) 0.0318(2) Uani d . 1
H H1C 0.609(2) 0.147(2) 0.0708(13) 0.048(5) Uiso d . 1
H H1D 0.677(2) 0.262(2) 0.1625(11) 0.039(4) Uiso d . 1
N N2A 0.52121(13) 0.14129(11) 0.25613(6) 0.02653(18) Uani d . 1
H H2A 0.456(2) 0.0849(19) 0.2834(11) 0.035(4) Uiso d . 1
N N3A 0.62678(12) 0.28349(10) 0.30691(6) 0.02564(18) Uani d . 1
C C1A 0.51689(14) 0.08655(12) 0.16569(7) 0.02419(19) Uani d . 1
C C2A 0.62789(14) 0.32367(12) 0.39316(7) 0.0256(2) Uani d . 1
H H2A1 0.5585 0.2567 0.4169 0.031 Uiso calc R 1
C C3A 1.0228(2) 0.94995(18) 0.75830(10) 0.0495(4) Uani d . 1
H H3A1 0.9063 0.9599 0.7607 0.074 Uiso calc R 1
H H3A2 1.1007 1.0417 0.8026 0.074 Uiso calc R 1
H H3A3 1.0400 0.8562 0.7729 0.074 Uiso calc R 1
C C11A 0.73408(13) 0.47062(12) 0.45536(7) 0.02366(19) Uani d . 1
C C12A 0.85520(14) 0.56411(12) 0.42608(7) 0.0258(2) Uani d . 1
H H12A 0.8702 0.5312 0.3647 0.031 Uiso calc R 1
C C13A 0.95270(14) 0.70357(13) 0.48588(8) 0.0280(2) Uani d . 1
H H13A 1.0343 0.7654 0.4652 0.034 Uiso calc R 1
C C14A 0.93201(13) 0.75450(12) 0.57704(8) 0.0272(2) Uani d . 1
C C15A 0.81326(15) 0.66133(14) 0.60712(8) 0.0296(2) Uani d . 1
H H15A 0.7987 0.6939 0.6686 0.036 Uiso calc R 1
C C16A 0.71637(14) 0.52038(13) 0.54644(7) 0.0282(2) Uani d . 1
H H16A 0.6369 0.4571 0.5674 0.034 Uiso calc R 1

loop_
_atom_site_aniso_label
_atom_site_aniso_U_11
_atom_site_aniso_U_22
_atom_site_aniso_U_33
_atom_site_aniso_U_12
_atom_site_aniso_U_13
_atom_site_aniso_U_23
S1 0.02376(12) 0.02918(13) 0.02258(12) 0.00799(9) 0.00616(9) 0.00470(9)
S2 0.03053(15) 0.04077(17) 0.03995(17) 0.01490(12) 0.00683(12) 0.00491(13)
N1 0.0350(5) 0.0402(5) 0.0211(4) 0.0189(4) 0.0066(4) 0.0072(4)
N2 0.0260(4) 0.0306(4) 0.0204(4) 0.0103(3) 0.0052(3) 0.0053(3)
N3 0.0252(4) 0.0254(4) 0.0234(4) 0.0073(3) 0.0074(3) 0.0057(3)
C1 0.0248(4) 0.0222(4) 0.0213(4) 0.0040(3) 0.0064(4) 0.0057(3)
C2 0.0250(5) 0.0244(4) 0.0221(4) 0.0040(4) 0.0050(4) 0.0047(4)
C3 0.0463(7) 0.0324(6) 0.0421(7) 0.0164(5) 0.0146(6) 0.0073(5)
C11 0.0245(4) 0.0213(4) 0.0210(4) 0.0029(3) 0.0062(3) 0.0050(3)
C12 0.0265(5) 0.0263(5) 0.0216(4) 0.0025(4) 0.0050(4) 0.0019(4)
C13 0.0245(5) 0.0317(5) 0.0253(5) 0.0036(4) 0.0027(4) 0.0036(4)
C14 0.0242(5) 0.0255(5) 0.0280(5) 0.0046(4) 0.0077(4) 0.0066(4)
C15 0.0267(5) 0.0249(5) 0.0240(5) 0.0031(4) 0.0065(4) 0.0013(4)
C16 0.0236(5) 0.0252(5) 0.0217(4) 0.0027(4) 0.0038(4) 0.0030(4)
S1A 0.03812(15) 0.02424(13) 0.01908(12) 0.00001(10) 0.00147(10) 0.00366(9)
S2A 0.03119(15) 0.02522(14) 0.04128(17) 0.00205(11) -0.00131(12) -0.00120(11)
N1A 0.0401(5) 0.0288(5) 0.0220(4) -0.0014(4) 0.0068(4) 0.0061(4)
N2A 0.0329(5) 0.0224(4) 0.0194(4) -0.0003(3) 0.0039(3) 0.0033(3)
N3A 0.0289(4) 0.0211(4) 0.0227(4) 0.0025(3) 0.0023(3) 0.0035(3)
C1A 0.0282(5) 0.0235(4) 0.0201(4) 0.0062(4) 0.0033(4) 0.0061(3)
C2A 0.0279(5) 0.0231(4) 0.0229(5) 0.0036(4) 0.0043(4) 0.0041(4)
C3A 0.0577(9) 0.0387(7) 0.0343(7) 0.0024(6) -0.0097(6) -0.0026(5)
C11A 0.0239(4) 0.0224(4) 0.0224(4) 0.0058(3) 0.0026(4) 0.0042(3)
C12A 0.0273(5) 0.0259(5) 0.0241(5) 0.0073(4) 0.0050(4) 0.0070(4)
C13A 0.0252(5) 0.0254(5) 0.0323(5) 0.0050(4) 0.0044(4) 0.0085(4)
C14A 0.0232(5) 0.0227(4) 0.0301(5) 0.0063(4) -0.0008(4) 0.0018(4)
C15A 0.0291(5) 0.0295(5) 0.0244(5) 0.0054(4) 0.0041(4) 0.0007(4)
C16A 0.0274(5) 0.0281(5) 0.0244(5) 0.0026(4) 0.0052(4) 0.0032(4)

loop_
_atom_type_symbol
_atom_type_description
_atom_type_scat_dispersion_real
_atom_type_scat_dispersion_imag
_atom_type_scat_source
C C 0.0033 0.0016 'International Tables Vol C Tables 4.2.6.8 and 6.1.1.4'
H H 0.0000 0.0000 'International Tables Vol C Tables 4.2.6.8 and 6.1.1.4'
N N 0.0061 0.0033 'International Tables Vol C Tables 4.2.6.8 and 6.1.1.4'
S S 0.1246 0.1234 'International Tables Vol C Tables 4.2.6.8 and 6.1.1.4'

loop_
_geom_angle_atom_site_label_1
_geom_angle_atom_site_label_2
_geom_angle_atom_site_label_3
_geom_angle
C14 S2 C3 103.46(6)
C1 N1 H1A 118.9(11)
C1 N1 H1B 118.9(11)
H1A N1 H1B 117.9(15)
C1 N2 N3 118.67(9)
C1 N2 H2 120.0(11)
N3 N2 H2 119.9(11)
C2 N3 N2 116.18(9)
N1 C1 N2 117.64(10)
N1 C1 S1 123.74(8)
N2 C1 S1 118.57(8)
N3 C2 C11 119.66(10)
N3 C2 H2B 120.2
C11 C2 H2B 120.2
S2 C3 H3A 109.5
S2 C3 H3B 109.5
H3A C3 H3B 109.5
S2 C3 H3C 109.5
H3A C3 H3C 109.5
H3B C3 H3C 109.5
C16 C11 C12 118.67(10)
C16 C11 C2 119.91(9)
C12 C11 C2 121.39(9)
C13 C12 C11 120.38(10)
C13 C12 H12 119.8
C11 C12 H12 119.8
C12 C13 C14 120.67(10)
C12 C13 H13 119.7
C14 C13 H13 119.7
C15 C14 C13 119.32(10)
C15 C14 S2 124.70(8)
C13 C14 S2 115.97(8)
C16 C15 C14 119.71(10)
C16 C15 H15 120.1
C14 C15 H15 120.1
C15 C16 C11 121.17(10)
C15 C16 H16 119.4
C11 C16 H16 119.4
C14A S2A C3A 103.74(7)
C1A N1A H1C 120.3(13)
C1A N1A H1D 120.6(11)
H1C N1A H1D 118.9(17)
C1A N2A N3A 119.41(9)
C1A N2A H2A 120.2(10)
N3A N2A H2A 120.4(10)
C2A N3A N2A 115.19(9)
N1A C1A N2A 117.52(10)
N1A C1A S1A 122.52(8)
N2A C1A S1A 119.96(8)
N3A C2A C11A 121.25(10)
N3A C2A H2A1 119.4
C11A C2A H2A1 119.4
S2A C3A H3A1 109.5
S2A C3A H3A2 109.5
H3A1 C3A H3A2 109.5
S2A C3A H3A3 109.5
H3A1 C3A H3A3 109.5
H3A2 C3A H3A3 109.5
C16A C11A C12A 118.58(10)
C16A C11A C2A 119.77(10)
C12A C11A C2A 121.65(9)
C13A C12A C11A 120.60(10)
C13A C12A H12A 119.7
C11A C12A H12A 119.7
C12A C13A C14A 120.55(10)
C12A C13A H13A 119.7
C14A C13A H13A 119.7
C15A C14A C13A 119.27(10)
C15A C14A S2A 124.71(9)
C13A C14A S2A 116.02(9)
C16A C15A C14A 119.74(10)
C16A C15A H15A 120.1
C14A C15A H15A 120.1
C15A C16A C11A 121.24(10)
C15A C16A H16A 119.4
C11A C16A H16A 119.4

loop_
_geom_bond_atom_site_label_1
_geom_bond_atom_site_label_2
_geom_bond_distance
S1 C1 1.7045(11)
S2 C14 1.7645(11)
S2 C3 1.7991(14)
N1 C1 1.3244(14)
N1 H1A 0.873(17)
N1 H1B 0.875(17)
N2 C1 1.3561(13)
N2 N3 1.3783(12)
N2 H2 0.854(17)
N3 C2 1.2874(13)
C2 C11 1.4649(15)
C2 H2B 0.9500
C3 H3A 0.9800
C3 H3B 0.9800
C3 H3C 0.9800
C11 C16 1.3999(14)
C11 C12 1.4060(15)
C12 C13 1.3829(16)
C12 H12 0.9500
C13 C14 1.4055(15)
C13 H13 0.9500
C14 C15 1.3992(15)
C15 C16 1.3926(15)
C15 H15 0.9500
C16 H16 0.9500
S1A C1A 1.7045(11)
S2A C14A 1.7640(11)
S2A C3A 1.7995(17)
N1A C1A 1.3297(14)
N1A H1C 0.869(19)
N1A H1D 0.852(17)
N2A C1A 1.3493(13)
N2A N3A 1.3851(12)
N2A H2A 0.906(17)
N3A C2A 1.2880(14)
C2A C11A 1.4639(14)
C2A H2A1 0.9500
C3A H3A1 0.9800
C3A H3A2 0.9800
C3A H3A3 0.9800
C11A C16A 1.3987(15)
C11A C12A 1.4067(15)
C12A C13A 1.3842(15)
C12A H12A 0.9500
C13A C14A 1.4079(16)
C13A H13A 0.9500
C14A C15A 1.4000(17)
C15A C16A 1.3958(15)
C15A H15A 0.9500
C16A H16A 0.9500

loop_
_geom_hbond_atom_site_label_D
_geom_hbond_atom_site_label_H
_geom_hbond_atom_site_label_A
_geom_hbond_site_symmetry_A
_geom_hbond_distance_DH
_geom_hbond_distance_HA
_geom_hbond_distance_DA
_geom_hbond_angle_DHA
N1 H1A S1 2_656 0.873(17) 2.459(17) 3.3254(11) 172.1(15)
N1 H1B N3 . 0.875(17) 2.266(16) 2.6364(13) 105.4(12)
N2 H2 S1A 2_656 0.854(17) 2.555(18) 3.3412(10) 153.5(15)
N1A H1C S1A 2_655 0.869(19) 2.604(19) 3.4707(11) 174.7(17)
N2A H2A S1 2_656 0.906(17) 2.454(17) 3.3499(10) 169.8(14)
N1A H1D N3A . 0.852(17) 2.302(16) 2.6440(14) 104.2(13)

loop_
_geom_torsion_atom_site_label_1
_geom_torsion_atom_site_label_2
_geom_torsion_atom_site_label_3
_geom_torsion_atom_site_label_4
_geom_torsion
_geom_torsion_publ_flag
C1 N2 N3 C2 -176.22(10) ?
N3 N2 C1 N1 7.31(15) ?
N3 N2 C1 S1 -175.05(8) ?
N2 N3 C2 C11 -179.95(9) ?
N3 C2 C11 C16 -161.46(10) ?
N3 C2 C11 C12 16.63(16) ?
C16 C11 C12 C13 3.11(16) ?
C2 C11 C12 C13 -175.00(10) ?
C11 C12 C13 C14 -0.92(17) ?
C12 C13 C14 C15 -1.51(17) ?
C12 C13 C14 S2 -179.97(9) ?
C3 S2 C14 C15 5.08(12) y
C3 S2 C14 C13 -176.55(9) ?
C13 C14 C15 C16 1.69(17) ?
S2 C14 C15 C16 -179.99(9) ?
C14 C15 C16 C11 0.54(17) ?
C12 C11 C16 C15 -2.94(16) ?
C2 C11 C16 C15 175.20(10) ?
C1A N2A N3A C2A -177.30(10) ?
N3A N2A C1A N1A -1.10(16) ?
N3A N2A C1A S1A 179.07(8) ?
N2A N3A C2A C11A 179.70(9) ?
N3A C2A C11A C16A 171.71(11) ?
N3A C2A C11A C12A -8.53(16) ?
C16A C11A C12A C13A -1.04(16) ?
C2A C11A C12A C13A 179.19(10) ?
C11A C12A C13A C14A -0.17(16) ?
C12A C13A C14A C15A 0.96(17) ?
C12A C13A C14A S2A -179.10(8) ?
C3A S2A C14A C15A 7.41(12) y
C3A S2A C14A C13A -172.52(9) ?
C13A C14A C15A C16A -0.52(17) ?
S2A C14A C15A C16A 179.55(9) ?
C14A C15A C16A C11A -0.72(18) ?
C12A C11A C16A C15A 1.50(17) ?
C2A C11A C16A C15A -178.74(10) ?

loop_
_cod_related_entry_id
_cod_related_entry_database
_cod_related_entry_code
1 ChemSpider 5259143
